data_2021145
loop_
_publ_author_name
'Ellis, John E.'
'Minyaev, Mikhail E.'
'Nifant'ev, Ilya E.'
'Churakov, Andrei V.'

_publ_section_title
;
 Scandium complexes with the tetraphenylethylene and anthracene dianions
;
_journal_coeditor_code QF3011
_journal_issue 6
_journal_name_full 'Acta Crystallographica Section C'
_journal_page_first 769
_journal_page_last 781
_journal_paper_doi 10.1107/S2053229618007295
_journal_volume 74
_journal_year 2018
_chemical_formula_iupac '[K2 Sc2 (C14 H10)3 (C17 H13)2 (C4 H8 O)4], C4 H8 O'
_chemical_formula_moiety 'C92 H88 K2 O4 Sc2, C4 H8 O'
_chemical_formula_sum 'C96 H96 K2 O5 Sc2'
_chemical_formula_weight 1497.84
_chemical_name_systematic
'Poly[[(\m~2~-\h^3^:\h^2^-anthracenediyl)bis(\h^6^-anthracenediyl)bis(\h^5^-1,3-diphenylcyclopentadienyl)tetrakis(tetrahydrofuran)dipotassiumdiscandium(III)] tetrahydrofuran monosolvate]'
_space_group_crystal_system orthorhombic
_space_group_IT_number 72
_space_group_name_Hall '-I 2 2c'
_space_group_name_H-M_alt 'I b a m'
_symmetry_space_group_name_Hall '-I 2 2c'
_symmetry_space_group_name_H-M 'I b a m'
_atom_sites_solution_hydrogens mixed
_atom_sites_solution_primary direct
_atom_sites_solution_secondary difmap
_audit_creation_method SHELXL-2017/1
_cell_angle_alpha 90
_cell_angle_beta 90
_cell_angle_gamma 90
_cell_formula_units_Z 4
_cell_length_a 18.1056(12)
_cell_length_b 19.9164(13)
_cell_length_c 21.8633(14)
_cell_measurement_reflns_used 3572
_cell_measurement_temperature 150(2)
_cell_measurement_theta_max 21.090
_cell_measurement_theta_min 2.249
_cell_volume 7883.9(9)
_computing_cell_refinement
;
SAINT (Bruker, 2008)
;
_computing_data_collection
;
<i>APEX2</i> (Bruker, 2008)
;
_computing_data_reduction
;
SAINT (Bruker, 2008)
;
_computing_molecular_graphics
;
SHELXTL (Sheldrick, 2008)
;
_computing_publication_material
;
SHELXTL (Sheldrick, 2008)
;
_computing_structure_refinement
;
SHELXL2017 (Sheldrick, 2015)
;
_computing_structure_solution
;
SHELXS (Sheldrick, 2008)
;
_diffrn_ambient_temperature 150(2)
_diffrn_measured_fraction_theta_full 0.999
_diffrn_measured_fraction_theta_max 0.999
_diffrn_measurement_device_type 'Bruker APEXII CCD area detector'
_diffrn_measurement_method '\f and \w scans'
_diffrn_radiation_monochromator graphite
_diffrn_radiation_source 'fine-focus sealed tube'
_diffrn_radiation_type MoK\a
_diffrn_radiation_wavelength 0.71073
_diffrn_reflns_av_R_equivalents 0.0722
_diffrn_reflns_limit_h_max 22
_diffrn_reflns_limit_h_min -22
_diffrn_reflns_limit_k_max 24
_diffrn_reflns_limit_k_min -24
_diffrn_reflns_limit_l_max 26
_diffrn_reflns_limit_l_min -26
_diffrn_reflns_number 28915
_diffrn_reflns_theta_full 25.242
_diffrn_reflns_theta_max 25.998
_diffrn_reflns_theta_min 2.250
_exptl_absorpt_coefficient_mu 0.332
_exptl_absorpt_correction_T_max 0.9772
_exptl_absorpt_correction_T_min 0.9217
_exptl_absorpt_correction_type multi-scan
_exptl_absorpt_process_details
;
SADABS (Bruker, 2008)
;
_exptl_crystal_colour black
_exptl_crystal_density_diffrn 1.262
_exptl_crystal_density_method 'not measured'
_exptl_crystal_description needle
_exptl_crystal_F_000 3168
_exptl_crystal_size_max 0.25
_exptl_crystal_size_mid 0.08
_exptl_crystal_size_min 0.07
_refine_diff_density_max 0.769
_refine_diff_density_min -0.473
_refine_ls_extinction_method none
_refine_ls_goodness_of_fit_ref 1.025
_refine_ls_hydrogen_treatment constr
_refine_ls_matrix_type full
_refine_ls_number_parameters 307
_refine_ls_number_reflns 3990
_refine_ls_number_restraints 128
_refine_ls_restrained_S_all 1.031
_refine_ls_R_factor_all 0.0863
_refine_ls_R_factor_gt 0.0550
_refine_ls_shift/su_max 0.000
_refine_ls_shift/su_mean 0.000
_refine_ls_structure_factor_coef Fsqd
_refine_ls_weighting_details 'w=1/[\s^2^(Fo^2^)+(0.0660P)^2^+17.0202P] where P=(Fo^2^+2Fc^2^)/3'
_refine_ls_weighting_scheme calc
_refine_ls_wR_factor_gt 0.1331
_refine_ls_wR_factor_ref 0.1503
_reflns_number_gt 2831
_reflns_number_total 3990
_reflns_threshold_expression 'I > 2\s(I)'
_cod_data_source_file qf3011sup1.cif
_cod_data_source_block 6
_cod_database_code 2021145
_shelx_space_group_comment
;
The symmetry employed for this shelxl refinement is uniquely defined
by the following loop, which should always be used as a source of
symmetry information in preference to the above space-group names.
They are only intended as comments.
;
_shelx_estimated_absorpt_t_min 0.922
_shelx_estimated_absorpt_t_max 0.977

loop_
_space_group_symop_operation_xyz
'x, y, z'
'-x, -y, z'
'-x+1/2, y+1/2, -z'
'x+1/2, -y+1/2, -z'
'x+1/2, y+1/2, z+1/2'
'-x+1/2, -y+1/2, z+1/2'
'-x+1, y+1, -z+1/2'
'x+1, -y+1, -z+1/2'
'-x, -y, -z'
'x, y, -z'
'x-1/2, -y-1/2, z'
'-x-1/2, y-1/2, z'
'-x+1/2, -y+1/2, -z+1/2'
'x+1/2, y+1/2, -z+1/2'
'x, -y, z+1/2'
'-x, y, z+1/2'

loop_
_atom_site_type_symbol
_atom_site_label
_atom_site_fract_x
_atom_site_fract_y
_atom_site_fract_z
_atom_site_U_iso_or_equiv
_atom_site_adp_type
_atom_site_calc_flag
_atom_site_occupancy
_atom_site_disorder_assembly
_atom_site_disorder_group
Sc Sc1 0.48353(4) 0.15226(3) 0.500000 0.01985(19) Uani d 1 . .
K K1 0.26085(6) 0.31531(5) 0.500000 0.0534(3) Uani d 1 D .
C C1 0.5969(2) 0.22584(18) 0.500000 0.0240(8) Uani d 1 . .
H H1 0.596616 0.276053 0.500000 0.029 Uiso calc 1 . .
C C2 0.60150(15) 0.18498(13) 0.44739(12) 0.0269(6) Uani d 1 . .
C C3 0.60876(14) 0.11778(13) 0.46797(13) 0.0293(6) Uani d 1 . .
H H3 0.620551 0.078264 0.441498 0.035 Uiso calc 1 . .
C C4 0.60264(18) 0.20723(17) 0.38291(13) 0.0412(8) Uani d 1 . .
C C5A 0.6009(4) 0.1498(4) 0.3372(4) 0.0348(14) Uani d 0.501(5) A 1
H H5A 0.594113 0.104615 0.349868 0.042 Uiso calc 0.501(5) A 1
C C6A 0.6097(5) 0.1666(4) 0.2766(3) 0.0491(15) Uani d 0.501(5) A 1
H H6A 0.604240 0.132697 0.246384 0.059 Uiso calc 0.501(5) A 1
C C7A 0.6261(6) 0.2312(5) 0.2587(4) 0.058(2) Uani d 0.501(5) A 1
H H7A 0.630523 0.242182 0.216524 0.069 Uiso calc 0.501(5) A 1
C C8A 0.6363(16) 0.2813(10) 0.3045(14) 0.062(4) Uani d 0.501(5) A 1
H H8A 0.653422 0.324162 0.291663 0.074 Uiso calc 0.501(5) A 1
C C5B 0.5733(4) 0.1764(4) 0.3345(4) 0.0348(14) Uani d 0.499(5) A 2
H H5B 0.549443 0.134647 0.341532 0.042 Uiso calc 0.499(5) A 2
C C6B 0.5744(5) 0.2003(4) 0.2742(3) 0.0491(15) Uani d 0.499(5) A 2
H H6B 0.558307 0.172589 0.241483 0.059 Uiso calc 0.499(5) A 2
C C7B 0.5991(6) 0.2639(5) 0.2633(4) 0.058(2) Uani d 0.499(5) A 2
H H7B 0.601600 0.280349 0.222572 0.069 Uiso calc 0.499(5) A 2
C C8B 0.6194(16) 0.3028(10) 0.3094(15) 0.062(4) Uani d 0.499(5) A 2
H H8B 0.631027 0.348901 0.303722 0.074 Uiso calc 0.499(5) A 2
C C9 0.6229(2) 0.27186(19) 0.36731(15) 0.0526(9) Uani d 1 . .
H H9A 0.627430 0.306948 0.396507 0.063 Uiso calc 1 A 1
C C10 0.2393(2) 0.12700(17) 0.4688(2) 0.089(2) Uani d 1 . .
H H10 0.201536 0.103772 0.447311 0.106 Uiso calc 1 . .
C C11 0.2938(2) 0.16058(16) 0.4366(2) 0.0625(12) Uani d 1 . .
H H11 0.295732 0.156101 0.391069 0.075 Uiso calc 1 . .
C C12 0.35222(17) 0.19362(14) 0.46734(16) 0.0420(8) Uani d 1 . .
C C13 0.41487(18) 0.22528(14) 0.43777(15) 0.0383(7) Uani d 1 . .
H H13 0.419812 0.221162 0.392373 0.046 Uiso calc 1 . .
C C14 0.44205(17) 0.28693(14) 0.46756(14) 0.0380(7) Uani d 1 . .
C C15 0.4708(2) 0.34257(16) 0.43683(18) 0.0531(9) Uani d 1 . .
H H15 0.469698 0.343641 0.393403 0.064 Uiso calc 1 . .
C C16 0.5009(2) 0.39611(16) 0.46843(19) 0.0648(12) Uani d 1 . .
H H16 0.521595 0.432896 0.446700 0.078 Uiso calc 1 . .
C C19 0.47132(14) 0.02329(13) 0.61377(14) 0.0294(6) Uani d 1 . .
H H19 0.450960 0.038584 0.651314 0.035 Uiso calc 0.5 B 2
C C17 0.4702(3) 0.0220(3) 0.7174(2) 0.0289(12) Uani d 0.5 C 1
H H17 0.448897 0.037324 0.755065 0.035 Uiso d 0.5 C 1
C C18 0.4412(3) 0.0444(2) 0.6632(2) 0.0239(11) Uani d 0.5 C 1
H H18 0.400401 0.074380 0.662291 0.029 Uiso calc 0.5 C 1
C C20 0.44307(15) 0.04811(13) 0.55660(14) 0.0319(7) Uani d 1 . .
H H20 0.406241 0.082074 0.556967 0.038 Uiso calc 1 . .
C C21 0.46865(19) 0.02331(17) 0.500000 0.0290(9) Uani d 1 . .
O O1 0.27986(16) 0.39032(13) 0.59634(15) 0.0765(9) Uani d 1 . .
C C22A 0.2907(7) 0.4599(3) 0.5888(3) 0.103(2) Uani d 0.728(10) D 1
H H22A 0.258655 0.477611 0.555794 0.123 Uiso calc 0.728(10) D 1
H H22B 0.342796 0.469800 0.578545 0.123 Uiso calc 0.728(10) D 1
C C23A 0.2703(6) 0.4904(3) 0.6491(3) 0.111(2) Uani d 0.728(10) D 1
H H23A 0.305852 0.525911 0.660733 0.133 Uiso calc 0.728(10) D 1
H H23B 0.220107 0.510052 0.647517 0.133 Uiso calc 0.728(10) D 1
C C24A 0.2730(6) 0.4335(4) 0.6935(3) 0.1126(18) Uani d 0.728(10) D 1
H H24A 0.312204 0.441235 0.724285 0.135 Uiso calc 0.728(10) D 1
H H24B 0.225149 0.428964 0.714941 0.135 Uiso calc 0.728(10) D 1
C C25A 0.2890(7) 0.3727(3) 0.6577(3) 0.106(2) Uani d 0.728(10) D 1
H H25A 0.340181 0.357361 0.665331 0.127 Uiso calc 0.728(10) D 1
H H25B 0.254576 0.336160 0.669033 0.127 Uiso calc 0.728(10) D 1
C C22B 0.2731(16) 0.4602(4) 0.6075(7) 0.109(2) Uani d 0.272(10) D 2
H H22C 0.245119 0.482686 0.574358 0.130 Uiso calc 0.272(10) D 2
H H22D 0.322119 0.481747 0.611478 0.130 Uiso calc 0.272(10) D 2
C C23B 0.2309(12) 0.4625(9) 0.6675(6) 0.110(2) Uani d 0.272(10) D 2
H H23C 0.242202 0.504061 0.690530 0.132 Uiso calc 0.272(10) D 2
H H23D 0.176983 0.459786 0.660516 0.132 Uiso calc 0.272(10) D 2
C C24B 0.2587(13) 0.4019(10) 0.7003(4) 0.112(2) Uani d 0.272(10) D 2
H H24C 0.298095 0.414304 0.729603 0.134 Uiso calc 0.272(10) D 2
H H24D 0.218167 0.379714 0.722977 0.134 Uiso calc 0.272(10) D 2
C C25B 0.288(2) 0.3567(8) 0.6521(5) 0.109(2) Uani d 0.272(10) D 2
H H25C 0.340960 0.346758 0.659833 0.131 Uiso calc 0.272(10) D 2
H H25D 0.260468 0.313870 0.651645 0.131 Uiso calc 0.272(10) D 2
O O2 0.4944(15) 0.4366(7) 0.7338(7) 0.117(4) Uiso d 0.25 E -1
C C26 0.5447(17) 0.4858(13) 0.7042(12) 0.117(4) Uiso d 0.25 E -1
H H26A 0.591402 0.463647 0.692107 0.140 Uiso calc 0.25 E -1
H H26B 0.521243 0.504693 0.667069 0.140 Uiso calc 0.25 E -1
C C27 0.5579(16) 0.5336(13) 0.7438(12) 0.117(4) Uiso d 0.25 E -1
H H27A 0.611622 0.533295 0.752104 0.140 Uiso calc 0.25 E -1
H H27B 0.546568 0.576770 0.723475 0.140 Uiso calc 0.25 E -1
C C28 0.5242(18) 0.5339(18) 0.7967(16) 0.117(4) Uiso d 0.25 E -1
H H28A 0.476639 0.558394 0.796452 0.140 Uiso calc 0.25 E -1
H H28B 0.555831 0.548865 0.831052 0.140 Uiso calc 0.25 E -1
C C29 0.5172(18) 0.4687(17) 0.7928(13) 0.117(4) Uiso d 0.25 E -1
H H29A 0.480925 0.454844 0.824208 0.140 Uiso calc 0.25 E -1
H H29B 0.565237 0.448766 0.804621 0.140 Uiso calc 0.25 E -1

loop_
_atom_site_aniso_label
_atom_site_aniso_U_11
_atom_site_aniso_U_22
_atom_site_aniso_U_33
_atom_site_aniso_U_12
_atom_site_aniso_U_13
_atom_site_aniso_U_23
Sc1 0.0237(4) 0.0164(3) 0.0194(3) 0.0002(3) 0.000 0.000
K1 0.0370(6) 0.0315(5) 0.0918(9) 0.0156(4) 0.000 0.000
C1 0.0283(19) 0.0198(18) 0.0238(19) -0.0065(15) 0.000 0.000
C2 0.0280(14) 0.0294(14) 0.0231(14) -0.0104(12) 0.0016(11) -0.0036(11)
C3 0.0223(13) 0.0257(14) 0.0398(15) -0.0040(11) 0.0071(12) -0.0079(12)
C4 0.0434(18) 0.058(2) 0.0221(15) -0.0269(16) 0.0007(13) -0.0008(14)
C5A 0.045(4) 0.032(4) 0.0274(19) -0.013(3) 0.009(3) -0.006(3)
C6A 0.072(5) 0.053(4) 0.022(2) -0.020(3) -0.002(3) -0.004(3)
C7A 0.086(7) 0.063(6) 0.024(2) -0.022(4) 0.000(3) 0.010(4)
C8A 0.085(12) 0.062(11) 0.038(5) -0.016(8) -0.001(6) 0.025(9)
C5B 0.045(4) 0.032(4) 0.0274(19) -0.013(3) 0.009(3) -0.006(3)
C6B 0.072(5) 0.053(4) 0.022(2) -0.020(3) -0.002(3) -0.004(3)
C7B 0.086(7) 0.063(6) 0.024(2) -0.022(4) 0.000(3) 0.010(4)
C8B 0.085(12) 0.062(11) 0.038(5) -0.016(8) -0.001(6) 0.025(9)
C9 0.068(2) 0.059(2) 0.0314(18) -0.0211(19) -0.0033(17) 0.0140(16)
C10 0.0351(19) 0.0310(17) 0.200(7) 0.0096(15) -0.019(2) -0.013(2)
C11 0.043(2) 0.0345(18) 0.110(3) 0.0169(16) -0.027(2) -0.018(2)
C12 0.0345(16) 0.0214(14) 0.070(2) 0.0133(13) -0.0111(15) -0.0022(14)
C13 0.0489(19) 0.0295(15) 0.0367(17) 0.0095(14) -0.0101(14) 0.0042(13)
C14 0.0392(17) 0.0275(15) 0.0472(18) 0.0093(13) -0.0042(14) 0.0056(13)
C15 0.058(2) 0.0352(18) 0.066(2) 0.0059(16) -0.0046(18) 0.0183(17)
C16 0.064(2) 0.0275(16) 0.103(3) -0.0023(17) 0.002(2) 0.0148(18)
C19 0.0266(14) 0.0189(12) 0.0427(17) -0.0016(11) 0.0064(12) -0.0018(12)
C17 0.048(3) 0.024(3) 0.014(3) 0.002(2) 0.005(2) -0.003(2)
C18 0.036(3) 0.018(2) 0.017(3) 0.005(2) 0.010(2) 0.001(2)
C20 0.0228(13) 0.0165(12) 0.056(2) 0.0020(11) 0.0017(13) -0.0047(13)
C21 0.0179(18) 0.0119(16) 0.057(3) -0.0019(14) 0.000 0.000
O1 0.0724(19) 0.0558(16) 0.101(2) 0.0085(14) -0.0261(17) -0.0044(16)
C22A 0.164(5) 0.053(3) 0.092(4) -0.011(3) -0.061(4) -0.002(3)
C23A 0.178(5) 0.059(3) 0.095(3) -0.006(3) -0.065(3) -0.003(3)
C24A 0.177(4) 0.062(3) 0.099(3) -0.010(3) -0.068(3) -0.005(2)
C25A 0.160(4) 0.058(3) 0.099(3) -0.006(4) -0.078(3) -0.001(3)
C22B 0.172(5) 0.059(3) 0.095(4) -0.010(3) -0.068(4) -0.005(3)
C23B 0.172(5) 0.061(4) 0.097(4) -0.008(4) -0.071(4) -0.009(3)
C24B 0.171(5) 0.061(4) 0.102(4) -0.009(4) -0.071(4) -0.003(3)
C25B 0.166(5) 0.062(4) 0.101(4) -0.006(4) -0.074(4) -0.002(3)

loop_
_atom_type_symbol
_atom_type_description
_atom_type_scat_dispersion_real
_atom_type_scat_dispersion_imag
_atom_type_scat_source
C C 0.0033 0.0016 'International Tables Vol C Tables 4.2.6.8 and 6.1.1.4'
H H 0.0000 0.0000 'International Tables Vol C Tables 4.2.6.8 and 6.1.1.4'
O O 0.0106 0.0060 'International Tables Vol C Tables 4.2.6.8 and 6.1.1.4'
Sc Sc 0.2519 0.3716 'International Tables Vol C Tables 4.2.6.8 and 6.1.1.4'
K K 0.2009 0.2494 'International Tables Vol C Tables 4.2.6.8 and 6.1.1.4'

loop_
_geom_angle_atom_site_label_1
_geom_angle_atom_site_label_2
_geom_angle_atom_site_label_3
_geom_angle_site_symmetry_1
_geom_angle_site_symmetry_3
_geom_angle
C13 Sc1 C13 10_556 . 70.83(16)
C13 Sc1 C3 10_556 10_556 119.60(11)
C13 Sc1 C3 . 10_556 145.34(10)
C13 Sc1 C3 10_556 . 145.34(10)
C13 Sc1 C3 . . 119.60(11)
C3 Sc1 C3 10_556 . 32.93(13)
C13 Sc1 C2 10_556 10_556 91.39(11)
C13 Sc1 C2 . 10_556 123.71(10)
C3 Sc1 C2 10_556 10_556 33.06(9)
C3 Sc1 C2 . 10_556 54.66(9)
C13 Sc1 C2 10_556 . 123.71(10)
C13 Sc1 C2 . . 91.39(11)
C3 Sc1 C2 10_556 . 54.66(9)
C3 Sc1 C2 . . 33.06(9)
C2 Sc1 C2 10_556 . 54.50(12)
C13 Sc1 C1 10_556 . 94.07(10)
C13 Sc1 C1 . . 94.07(10)
C3 Sc1 C1 10_556 . 54.17(10)
C3 Sc1 C1 . . 54.17(10)
C2 Sc1 C1 10_556 . 32.57(7)
C2 Sc1 C1 . . 32.57(7)
C13 Sc1 C20 10_556 . 94.09(10)
C13 Sc1 C20 . . 129.76(11)
C3 Sc1 C20 10_556 . 84.20(9)
C3 Sc1 C20 . . 100.19(9)
C2 Sc1 C20 10_556 . 103.62(9)
C2 Sc1 C20 . . 133.20(9)
C1 Sc1 C20 . . 135.54(9)
C13 Sc1 C20 10_556 10_556 129.76(11)
C13 Sc1 C20 . 10_556 94.09(10)
C3 Sc1 C20 10_556 10_556 100.19(9)
C3 Sc1 C20 . 10_556 84.20(9)
C2 Sc1 C20 10_556 10_556 133.19(9)
C2 Sc1 C20 . 10_556 103.62(9)
C1 Sc1 C20 . 10_556 135.54(9)
C20 Sc1 C20 . 10_556 58.72(13)
C13 Sc1 C21 10_556 . 124.11(10)
C13 Sc1 C21 . . 124.11(10)
C3 Sc1 C21 10_556 . 79.59(10)
C3 Sc1 C21 . . 79.59(10)
C2 Sc1 C21 10_556 . 110.29(9)
C2 Sc1 C21 . . 110.29(9)
C1 Sc1 C21 . . 131.52(12)
C20 Sc1 C21 . . 32.05(7)
C20 Sc1 C21 10_556 . 32.04(7)
C13 Sc1 C12 10_556 . 58.78(11)
C13 Sc1 C12 . . 33.42(11)
C3 Sc1 C12 10_556 . 177.74(9)
C3 Sc1 C12 . . 147.62(10)
C2 Sc1 C12 10_556 . 144.71(9)
C2 Sc1 C12 . . 124.49(10)
C1 Sc1 C12 . . 123.83(11)
C20 Sc1 C12 . . 97.40(10)
C20 Sc1 C12 10_556 . 82.02(9)
C21 Sc1 C12 . . 102.61(10)
C13 Sc1 C12 10_556 10_556 33.42(11)
C13 Sc1 C12 . 10_556 58.78(11)
C3 Sc1 C12 10_556 10_556 147.62(10)
C3 Sc1 C12 . 10_556 177.74(9)
C2 Sc1 C12 10_556 10_556 124.49(10)
C2 Sc1 C12 . 10_556 144.71(9)
C1 Sc1 C12 . 10_556 123.83(11)
C20 Sc1 C12 . 10_556 82.02(9)
C20 Sc1 C12 10_556 10_556 97.40(10)
C21 Sc1 C12 . 10_556 102.61(10)
C12 Sc1 C12 . 10_556 31.68(15)
C13 Sc1 C14 10_556 10_556 30.74(10)
C13 Sc1 C14 . 10_556 55.01(10)
C3 Sc1 C14 10_556 10_556 115.43(9)
C3 Sc1 C14 . 10_556 124.70(9)
C2 Sc1 C14 10_556 10_556 82.36(9)
C2 Sc1 C14 . 10_556 95.34(9)
C1 Sc1 C14 . 10_556 70.76(10)
C20 Sc1 C14 . 10_556 124.76(9)
C20 Sc1 C14 10_556 10_556 144.30(9)
C21 Sc1 C14 . 10_556 154.27(9)
C12 Sc1 C14 . 10_556 62.35(9)
C12 Sc1 C14 10_556 10_556 53.22(9)
C13 Sc1 C14 10_556 . 55.01(10)
C13 Sc1 C14 . . 30.74(10)
C3 Sc1 C14 10_556 . 124.70(9)
C3 Sc1 C14 . . 115.43(9)
C2 Sc1 C14 10_556 . 95.34(9)
C2 Sc1 C14 . . 82.36(9)
C1 Sc1 C14 . . 70.76(10)
C20 Sc1 C14 . . 144.30(9)
C20 Sc1 C14 10_556 . 124.76(9)
C21 Sc1 C14 . . 154.27(9)
C12 Sc1 C14 . . 53.22(9)
C12 Sc1 C14 10_556 . 62.35(9)
C14 Sc1 C14 10_556 . 28.57(13)
O1 K1 O1 . 10_556 107.90(14)
O1 K1 C12 . . 125.38(9)
O1 K1 C12 10_556 . 101.34(9)
O1 K1 C12 . 10_556 101.34(9)
O1 K1 C12 10_556 10_556 125.38(9)
C12 K1 C12 . 10_556 27.35(13)
O1 K1 C1 . 11_565 106.26(8)
O1 K1 C1 10_556 11_565 106.26(8)
C12 K1 C1 . 11_565 108.33(9)
C12 K1 C1 10_556 11_565 108.33(9)
O1 K1 C2 . 11_565 115.04(8)
O1 K1 C2 10_556 11_565 79.89(9)
C12 K1 C2 . 11_565 114.82(8)
C12 K1 C2 10_556 11_565 126.50(9)
C1 K1 C2 11_565 11_565 26.38(6)
O1 K1 C2 . 4_456 79.89(9)
O1 K1 C2 10_556 4_456 115.04(8)
C12 K1 C2 . 4_456 126.50(9)
C12 K1 C2 10_556 4_456 114.82(8)
C1 K1 C2 11_565 4_456 26.38(6)
C2 K1 C2 11_565 4_456 43.47(10)
O1 K1 C3 . 11_565 93.03(8)
O1 K1 C3 10_556 11_565 72.06(8)
C12 K1 C3 . 11_565 140.24(8)
C12 K1 C3 10_556 11_565 150.95(9)
C1 K1 C3 11_565 11_565 42.88(8)
C2 K1 C3 11_565 11_565 26.25(7)
C2 K1 C3 4_456 11_565 42.98(7)
O1 K1 C3 . 4_456 72.06(8)
O1 K1 C3 10_556 4_456 93.03(8)
C12 K1 C3 . 4_456 150.95(9)
C12 K1 C3 10_556 4_456 140.24(8)
C1 K1 C3 11_565 4_456 42.88(8)
C2 K1 C3 11_565 4_456 42.98(7)
C2 K1 C3 4_456 4_456 26.25(7)
C3 K1 C3 11_565 4_456 25.78(10)
O1 K1 C14 . 10_556 78.43(8)
O1 K1 C14 10_556 10_556 97.83(9)
C12 K1 C14 . 10_556 52.27(8)
C12 K1 C14 10_556 10_556 44.72(8)
C1 K1 C14 11_565 10_556 152.24(8)
C2 K1 C14 11_565 10_556 166.45(7)
C2 K1 C14 4_456 10_556 144.87(7)
C3 K1 C14 11_565 10_556 164.31(8)
C3 K1 C14 4_456 10_556 150.43(7)
O1 K1 C14 . . 97.84(9)
O1 K1 C14 10_556 . 78.43(8)
C12 K1 C14 . . 44.72(8)
C12 K1 C14 10_556 . 52.27(8)
C1 K1 C14 11_565 . 152.24(8)
C2 K1 C14 11_565 . 144.87(7)
C2 K1 C14 4_456 . 166.45(7)
C3 K1 C14 11_565 . 150.43(7)
C3 K1 C14 4_456 . 164.31(8)
C14 K1 C14 10_556 . 24.05(11)
O1 K1 C11 . . 144.95(10)
O1 K1 C11 10_556 . 99.52(10)
C12 K1 C11 . . 24.28(8)
C12 K1 C11 10_556 . 43.90(9)
C1 K1 C11 11_565 . 85.91(9)
C2 K1 C11 11_565 . 90.59(8)
C2 K1 C11 4_456 . 108.03(9)
C3 K1 C11 11_565 . 116.35(8)
C3 K1 C11 4_456 . 128.62(8)
C14 K1 C11 10_556 . 76.55(8)
C14 K1 C11 . . 66.36(8)
O1 K1 C11 . 10_556 99.52(10)
O1 K1 C11 10_556 10_556 144.95(10)
C12 K1 C11 . 10_556 43.90(9)
C12 K1 C11 10_556 10_556 24.28(8)
C1 K1 C11 11_565 10_556 85.91(9)
C2 K1 C11 11_565 10_556 108.03(9)
C2 K1 C11 4_456 10_556 90.59(8)
C3 K1 C11 11_565 10_556 128.62(8)
C3 K1 C11 4_456 10_556 116.35(8)
C14 K1 C11 10_556 10_556 66.36(8)
C14 K1 C11 . 10_556 76.55(8)
C11 K1 C11 . 10_556 47.65(16)
C2 C1 C2 . 10_556 109.2(3)
C2 C1 Sc1 . . 73.32(17)
C2 C1 Sc1 10_556 . 73.32(17)
C2 C1 K1 . 11_665 77.86(19)
C2 C1 K1 10_556 11_665 77.86(19)
Sc1 C1 K1 . 11_665 129.04(14)
C2 C1 H1 . . 125.2
C2 C1 H1 10_556 . 125.2
Sc1 C1 H1 . . 125.2
K1 C1 H1 11_665 . 105.7
C1 C2 C3 . . 106.9(2)
C1 C2 C4 . . 127.2(3)
C3 C2 C4 . . 125.8(3)
C1 C2 Sc1 . . 74.11(18)
C3 C2 Sc1 . . 71.86(15)
C4 C2 Sc1 . . 121.76(19)
C1 C2 K1 . 11_665 75.77(18)
C3 C2 K1 . 11_665 78.15(16)
C4 C2 K1 . 11_665 109.93(18)
Sc1 C2 K1 . 11_665 128.30(10)
C3 C3 C2 10_556 . 108.50(15)
C3 C3 Sc1 10_556 . 73.53(7)
C2 C3 Sc1 . . 75.08(16)
C3 C3 K1 10_556 11_665 77.11(5)
C2 C3 K1 . 11_665 75.60(15)
Sc1 C3 K1 . 11_665 128.61(10)
C3 C3 H3 10_556 . 125.4
C2 C3 H3 . . 125.4
Sc1 C3 H3 . . 125.4
K1 C3 H3 11_665 . 106.0
C5B C4 C9 . . 109.8(4)
C5B C4 C2 . . 127.8(4)
C9 C4 C2 . . 121.2(3)
C9 C4 C5A . . 123.0(4)
C2 C4 C5A . . 113.7(4)
C6A C5A C4 . . 116.7(6)
C6A C5A H5A . . 121.7
C4 C5A H5A . . 121.7
C5A C6A C7A . . 121.7(7)
C5A C6A H6A . . 119.1
C7A C6A H6A . . 119.1
C6A C7A C8A . . 118.8(13)
C6A C7A H7A . . 120.6
C8A C7A H7A . . 120.6
C9 C8A C7A . . 124.7(18)
C9 C8A H8A . . 117.6
C7A C8A H8A . . 117.6
C4 C5B C6B . . 125.8(7)
C4 C5B H5B . . 117.1
C6B C5B H5B . . 117.1
C7B C6B C5B . . 119.0(7)
C7B C6B H6B . . 120.5
C5B C6B H6B . . 120.5
C8B C7B C6B . . 120.1(14)
C8B C7B H7B . . 119.9
C6B C7B H7B . . 119.9
C7B C8B C9 . . 116.2(17)
C7B C8B H8B . . 121.9
C9 C8B H8B . . 121.9
C4 C9 C8A . . 114.3(10)
C4 C9 C8B . . 128.1(12)
C4 C9 H9A . . 122.9
C8A C9 H9A . . 122.9
C10 C10 C11 10_556 . 120.6(3)
C10 C10 H10 10_556 . 119.7
C11 C10 H10 . . 119.7
C10 C11 C12 . . 121.0(4)
C10 C11 K1 . . 96.0(2)
C12 C11 K1 . . 61.35(16)
C10 C11 H11 . . 119.2
C12 C11 H11 . . 119.2
K1 C11 H11 . . 119.2
C11 C12 C12 . 10_556 118.4(3)
C11 C12 C13 . . 125.1(4)
C12 C12 C13 10_556 . 116.48(18)
C11 C12 Sc1 . . 131.5(2)
C12 C12 Sc1 10_556 . 74.16(8)
C13 C12 Sc1 . . 63.10(15)
C11 C12 K1 . . 94.37(19)
C12 C12 K1 10_556 . 76.33(7)
C13 C12 K1 . . 100.66(17)
Sc1 C12 K1 . . 133.33(12)
C12 C13 C14 . . 115.2(3)
C12 C13 Sc1 . . 83.48(17)
C14 C13 Sc1 . . 94.77(18)
C12 C13 H13 . . 118.5
C14 C13 H13 . . 118.5
Sc1 C13 H13 . . 118.5
C15 C14 C14 . 10_556 118.8(2)
C15 C14 C13 . . 124.9(3)
C14 C14 C13 10_556 . 116.21(17)
C15 C14 Sc1 . . 139.6(2)
C14 C14 Sc1 10_556 . 75.71(6)
C13 C14 Sc1 . . 54.49(14)
C15 C14 K1 . . 109.1(2)
C14 C14 K1 10_556 . 77.97(5)
C13 C14 K1 . . 84.75(18)
Sc1 C14 K1 . . 110.82(10)
C16 C15 C14 . . 121.2(4)
C16 C15 H15 . . 119.4
C14 C15 H15 . . 119.4
C16 C16 C15 10_556 . 120.0(2)
C16 C16 H16 10_556 . 120.0
C15 C16 H16 . . 120.0
C18 C19 C19 . 2_655 122.4(3)
C18 C19 C20 . . 118.0(3)
C19 C19 C20 2_655 . 119.62(15)
C19 C19 H19 2_655 . 120.2
C20 C19 H19 . . 120.2
C18 C17 C17 . 2_655 120.2(3)
C18 C17 C17 . 8_446 155.1(4)
C17 C17 C17 2_655 8_446 70.7(4)
C18 C17 C17 . 7_546 157.0(4)
C17 C17 C17 2_655 7_546 62.1(4)
C17 C17 C17 8_446 7_546 47.2(4)
C18 C17 H17 . . 119.0
C17 C17 H17 2_655 . 120.8
C17 C17 H17 8_446 . 55.6
C17 C17 H17 7_546 . 63.7
C19 C18 C17 . . 117.3(5)
C19 C18 H18 . . 121.3
C17 C18 H18 . . 121.3
C21 C20 C19 . . 121.7(2)
C21 C20 Sc1 . . 76.25(18)
C19 C20 Sc1 . . 127.26(18)
C21 C20 H20 . . 119.2
C19 C20 H20 . . 119.2
Sc1 C20 H20 . . 67.8
C20 C21 C20 10_556 . 122.6(3)
C20 C21 C21 10_556 9_656 118.41(17)
C20 C21 C21 . 9_656 118.41(17)
C20 C21 Sc1 10_556 . 71.71(17)
C20 C21 Sc1 . . 71.70(17)
C21 C21 Sc1 9_656 . 123.3(3)
C25A O1 C22A . . 110.0(4)
C25B O1 C22B . . 109.2(7)
C25A O1 K1 . . 130.4(3)
C25B O1 K1 . . 116.4(8)
C22A O1 K1 . . 119.2(3)
C22B O1 K1 . . 133.6(8)
O1 C22A C23A . . 105.1(4)
O1 C22A K1 . . 40.3(3)
C23A C22A K1 . . 141.3(5)
O1 C22A H22A . . 110.7
C23A C22A H22A . . 110.7
K1 C22A H22A . . 78.4
O1 C22A H22B . . 110.7
C23A C22A H22B . . 110.7
K1 C22A H22B . . 100.6
H22A C22A H22B . . 108.8
C24A C23A C22A . . 104.9(4)
C24A C23A H23A . . 110.8
C22A C23A H23A . . 110.8
C24A C23A H23B . . 110.8
C22A C23A H23B . . 110.8
H23A C23A H23B . . 108.8
C25A C24A C23A . . 106.6(4)
C25A C24A H24A . . 110.4
C23A C24A H24A . . 110.4
C25A C24A H24B . . 110.4
C23A C24A H24B . . 110.4
H24A C24A H24B . . 108.6
O1 C25A C24A . . 106.3(4)
O1 C25A H25A . . 110.5
C24A C25A H25A . . 110.5
O1 C25A H25B . . 110.5
C24A C25A H25B . . 110.5
H25A C25A H25B . . 108.7
O1 C22B C23B . . 102.8(7)
O1 C22B H22C . . 111.2
C23B C22B H22C . . 111.2
O1 C22B H22D . . 111.2
C23B C22B H22D . . 111.2
H22C C22B H22D . . 109.1
C24B C23B C22B . . 102.8(6)
C24B C23B H23C . . 111.2
C22B C23B H23C . . 111.2
C24B C23B H23D . . 111.2
C22B C23B H23D . . 111.2
H23C C23B H23D . . 109.1
C25B C24B C23B . . 105.7(5)
C25B C24B H24C . . 110.6
C23B C24B H24C . . 110.6
C25B C24B H24D . . 110.6
C23B C24B H24D . . 110.6
H24C C24B H24D . . 108.7
O1 C25B C24B . . 106.8(5)
O1 C25B K1 . . 42.4(6)
C24B C25B K1 . . 140.7(12)
O1 C25B H25C . . 110.4
C24B C25B H25C . . 110.4
K1 C25B H25C . . 104.7
O1 C25B H25D . . 110.4
C24B C25B H25D . . 110.4
K1 C25B H25D . . 73.2
H25C C25B H25D . . 108.6
C26 O2 C29 . . 85.7(19)
C27 C26 O2 . . 108(2)
C27 C26 C29 . . 62.3(19)
O2 C26 C29 . . 47.4(10)
C27 C26 H26A . . 110.2
O2 C26 H26A . . 110.2
C29 C26 H26A . . 112.9
C27 C26 H26B . . 110.2
O2 C26 H26B . . 110.2
C29 C26 H26B . . 137.9
H26A C26 H26B . . 108.5
C28 C27 C26 . . 120(3)
C28 C27 C29 . . 45.6(16)
C26 C27 C29 . . 79(2)
C28 C27 H27A . . 107.2
C26 C27 H27A . . 107.2
C29 C27 H27A . . 106.5
C28 C27 H27B . . 107.2
C26 C27 H27B . . 107.2
C29 C27 H27B . . 142.4
H27A C27 H27B . . 106.9
C27 C28 C29 . . 89(3)
C27 C28 H28A . . 113.8
C29 C28 H28A . . 113.8
C27 C28 H28B . . 113.8
C29 C28 H28B . . 113.8
H28A C28 H28B . . 111.0
C28 C29 O2 . . 120(3)
C28 C29 C27 . . 45.5(17)
O2 C29 C27 . . 84.7(18)
C28 C29 C26 . . 83(2)
O2 C29 C26 . . 46.9(10)
C27 C29 C26 . . 39.2(11)
C28 C29 H29A . . 107.2
O2 C29 H29A . . 107.2
C27 C29 H29A . . 150.3
C26 C29 H29A . . 150.7
C28 C29 H29B . . 107.2
O2 C29 H29B . . 107.2
C27 C29 H29B . . 94.8
C26 C29 H29B . . 95.8
H29A C29 H29B . . 106.8

loop_
_geom_bond_atom_site_label_1
_geom_bond_atom_site_label_2
_geom_bond_site_symmetry_2
_geom_bond_distance
_geom_bond_publ_flag
Sc1 C1 . 2.522(4) y
Sc1 C2 . 2.512(3) y
Sc1 C2 10_556 2.512(3) y
Sc1 C3 . 2.470(3) y
Sc1 C3 10_556 2.470(3) y
Sc1 C12 . 2.616(3) y
Sc1 C12 10_556 2.616(3) y
Sc1 C13 10_556 2.348(3) y
Sc1 C13 . 2.348(3) y
Sc1 C14 10_556 2.874(3) y
Sc1 C14 . 2.874(3) y
Sc1 C20 . 2.524(3) y
Sc1 C20 10_556 2.524(3) y
Sc1 C21 . 2.582(3) y
K1 O1 . 2.605(3) y
K1 C1 11_565 3.079(4) y
K1 C2 11_565 3.106(3) y
K1 C3 11_565 3.138(3) y
K1 C11 . 3.431(3) y
K1 C12 . 3.020(3) y
K1 C14 . 3.404(3) y
C1 C2 . 1.411(3) y
C2 C3 . 1.418(4) y
C2 C4 . 1.478(4) y
C3 C3 10_556 1.400(6) y
C10 C10 10_556 1.362(10) y
C10 C11 . 1.385(6) y
C11 C12 . 1.415(5) y
C12 C12 10_556 1.428(7) y
C12 C13 . 1.450(5) y
C13 C14 . 1.474(4) y
C14 C15 . 1.397(4) y
C14 C14 10_556 1.418(6) y
C15 C16 . 1.383(5) y
C16 C16 10_556 1.380(8) y
C19 C18 . 1.281(5) y
C19 C19 2_655 1.393(5) y
C19 C20 . 1.438(4) y
C17 C17 2_655 1.390(11) y
C17 C18 . 1.371(7) y
C20 C21 . 1.411(3) y
C21 C21 9_656 1.466(7) y
K1 O1 10_556 2.605(3) ?
K1 C12 10_556 3.020(3) ?
K1 C2 4_456 3.106(3) ?
K1 C3 4_456 3.138(3) ?
K1 C14 10_556 3.404(3) ?
K1 C11 10_556 3.431(3) ?
C1 C2 10_556 1.411(3) ?
C1 H1 . 1.0000 ?
C3 H3 . 1.0000 ?
C4 C5B . 1.334(9) ?
C4 C9 . 1.381(5) ?
C4 C5A . 1.518(8) ?
C5A C6A . 1.375(11) ?
C5A H5A . 0.9500 ?
C6A C7A . 1.379(12) ?
C6A H6A . 0.9500 ?
C7A C8A . 1.43(3) ?
C7A H7A . 0.9500 ?
C8A C9 . 1.41(3) ?
C8A H8A . 0.9500 ?
C5B C6B . 1.401(11) ?
C5B H5B . 0.9500 ?
C6B C7B . 1.365(12) ?
C6B H6B . 0.9500 ?
C7B C8B . 1.32(3) ?
C7B H7B . 0.9500 ?
C8B C9 . 1.41(3) ?
C8B H8B . 0.9500 ?
C9 H9A . 0.9500 ?
C10 H10 . 0.9500 ?
C11 H11 . 1.0000 ?
C13 H13 . 1.0000 ?
C15 H15 . 0.9500 ?
C16 H16 . 0.9500 ?
C19 H19 . 0.9500 ?
C17 C17 8_446 1.674(10) ?
C17 C17 7_546 1.788(11) ?
C17 H17 . 0.9598 ?
C18 H18 . 0.9500 ?
C20 H20 . 0.9500 ?
O1 C25A . 1.397(6) ?
O1 C25B . 1.400(8) ?
O1 C22A . 1.410(5) ?
O1 C22B . 1.419(8) ?
C22A C23A . 1.498(7) ?
C22A H22A . 0.9900 ?
C22A H22B . 0.9900 ?
C23A C24A . 1.491(7) ?
C23A H23A . 0.9900 ?
C23A H23B . 0.9900 ?
C24A C25A . 1.470(7) ?
C24A H24A . 0.9900 ?
C24A H24B . 0.9900 ?
C25A H25A . 0.9900 ?
C25A H25B . 0.9900 ?
C22B C23B . 1.518(9) ?
C22B H22C . 0.9900 ?
C22B H22D . 0.9900 ?
C23B C24B . 1.493(8) ?
C23B H23C . 0.9900 ?
C23B H23D . 0.9900 ?
C24B C25B . 1.484(8) ?
C24B H24C . 0.9900 ?
C24B H24D . 0.9900 ?
C25B H25C . 0.9900 ?
C25B H25D . 0.9900 ?
O2 C26 . 1.49(3) ?
O2 C29 . 1.50(3) ?
C26 C27 . 1.309(17) ?
C26 C29 . 2.03(4) ?
C26 H26A . 0.9900 ?
C26 H26B . 0.9900 ?
C27 C28 . 1.306(17) ?
C27 C29 . 1.83(5) ?
C27 H27A . 0.9900 ?
C27 H27B . 0.9900 ?
C28 C29 . 1.308(17) ?
C28 H28A . 0.9900 ?
C28 H28B . 0.9900 ?
C29 H29A . 0.9900 ?
C29 H29B . 0.9900 ?

loop_
_geom_torsion_atom_site_label_1
_geom_torsion_atom_site_label_2
_geom_torsion_atom_site_label_3
_geom_torsion_atom_site_label_4
_geom_torsion_site_symmetry_1
_geom_torsion_site_symmetry_4
_geom_torsion
C2 C1 C2 C3 10_556 . 0.2(4)
Sc1 C1 C2 C3 . . -64.85(19)
K1 C1 C2 C3 11_665 . 72.63(19)
C2 C1 C2 C4 10_556 . -176.80(19)
Sc1 C1 C2 C4 . . 118.1(3)
K1 C1 C2 C4 11_665 . -104.4(3)
C2 C1 C2 Sc1 10_556 . 65.1(3)
K1 C1 C2 Sc1 11_665 . 137.48(8)
C2 C1 C2 K1 10_556 11_665 -72.4(3)
Sc1 C1 C2 K1 . 11_665 -137.48(8)
C1 C2 C3 C3 . 10_556 -0.1(2)
C4 C2 C3 C3 . 10_556 177.0(2)
Sc1 C2 C3 C3 . 10_556 -66.52(7)
K1 C2 C3 C3 11_665 10_556 70.80(7)
C1 C2 C3 Sc1 . . 66.4(2)
C4 C2 C3 Sc1 . . -116.5(3)
K1 C2 C3 Sc1 11_665 . 137.32(8)
C1 C2 C3 K1 . 11_665 -70.9(2)
C4 C2 C3 K1 . 11_665 106.2(3)
Sc1 C2 C3 K1 . 11_665 -137.32(8)
C1 C2 C4 C5B . . -145.3(6)
C3 C2 C4 C5B . . 38.2(7)
Sc1 C2 C4 C5B . . -51.5(6)
K1 C2 C4 C5B 11_665 . 127.7(5)
C1 C2 C4 C9 . . 21.3(5)
C3 C2 C4 C9 . . -155.3(3)
Sc1 C2 C4 C9 . . 115.1(3)
K1 C2 C4 C9 11_665 . -65.7(4)
C1 C2 C4 C5A . . -174.7(4)
C3 C2 C4 C5A . . 8.8(5)
Sc1 C2 C4 C5A . . -80.9(4)
K1 C2 C4 C5A 11_665 . 98.3(4)
C9 C4 C5A C6A . . -9.7(9)
C2 C4 C5A C6A . . -173.4(6)
C4 C5A C6A C7A . . 5.9(12)
C5A C6A C7A C8A . . 1.9(19)
C6A C7A C8A C9 . . -7(3)
C9 C4 C5B C6B . . 10.8(9)
C2 C4 C5B C6B . . 178.6(6)
C4 C5B C6B C7B . . -8.7(13)
C5B C6B C7B C8B . . -1.9(19)
C6B C7B C8B C9 . . 8(3)
C2 C4 C9 C8A . . 167.2(13)
C5A C4 C9 C8A . . 4.7(14)
C5B C4 C9 C8B . . -3.9(14)
C2 C4 C9 C8B . . -172.7(13)
C7A C8A C9 C4 . . 4(3)
C7B C8B C9 C4 . . -5(3)
C10 C10 C11 C12 10_556 . 2.3(4)
C10 C10 C11 K1 10_556 . -57.75(16)
C10 C11 C12 C12 . 10_556 -2.2(4)
K1 C11 C12 C12 . 10_556 76.81(11)
C10 C11 C12 C13 . . 174.7(3)
K1 C11 C12 C13 . . -106.3(3)
C10 C11 C12 Sc1 . . 91.4(4)
K1 C11 C12 Sc1 . . 170.4(4)
C10 C11 C12 K1 . . -79.0(3)
C11 C12 C13 C14 . . 144.3(3)
C12 C12 C13 C14 10_556 . -38.7(3)
Sc1 C12 C13 C14 . . -92.2(2)
K1 C12 C13 C14 . . 41.2(3)
C11 C12 C13 Sc1 . . -123.5(3)
C12 C12 C13 Sc1 10_556 . 53.51(12)
K1 C12 C13 Sc1 . . 133.43(11)
C12 C13 C14 C15 . . -145.0(3)
Sc1 C13 C14 C15 . . 130.0(3)
C12 C13 C14 C14 . 10_556 38.6(3)
Sc1 C13 C14 C14 . 10_556 -46.43(16)
C12 C13 C14 Sc1 . . 85.0(2)
C12 C13 C14 K1 . . -35.2(2)
Sc1 C13 C14 K1 . . -120.26(11)
C14 C14 C15 C16 10_556 . 1.9(4)
C13 C14 C15 C16 . . -174.4(3)
Sc1 C14 C15 C16 . . -100.2(4)
K1 C14 C15 C16 . . 88.4(4)
C14 C15 C16 C16 . 10_556 -1.9(4)
C19 C19 C18 C17 2_655 . 3.4(7)
C20 C19 C18 C17 . . -178.0(4)
C17 C17 C18 C19 2_655 . -0.2(9)
C17 C17 C18 C19 8_446 . -110.4(12)
C17 C17 C18 C19 7_546 . 88.9(13)
C18 C19 C20 C21 . . -174.5(4)
C19 C19 C20 C21 2_655 . 4.2(5)
C18 C19 C20 Sc1 . . 88.7(4)
C19 C19 C20 Sc1 2_655 . -92.6(3)
C19 C20 C21 C20 . 10_556 -178.4(2)
Sc1 C20 C21 C20 . 10_556 -52.8(3)
C19 C20 C21 C21 . 9_656 -7.0(5)
Sc1 C20 C21 C21 . 9_656 118.6(4)
C19 C20 C21 Sc1 . . -125.5(3)
C25A O1 C22A C23A . . -27.5(10)
K1 O1 C22A C23A . . 158.5(5)
C25A O1 C22A K1 . . 174.0(8)
O1 C22A C23A C24A . . 18.4(10)
K1 C22A C23A C24A . . 40.7(12)
C22A C23A C24A C25A . . -4.0(11)
C22A O1 C25A C24A . . 25.0(10)
K1 O1 C25A C24A . . -161.8(5)
C23A C24A C25A O1 . . -12.0(11)
C25B O1 C22B C23B . . -35(2)
K1 O1 C22B C23B . . 134.7(10)
O1 C22B C23B C24B . . 33.8(18)
C22B C23B C24B C25B . . -22(2)
C22B O1 C25B C24B . . 21(3)
K1 O1 C25B C24B . . -150.3(15)
C22B O1 C25B K1 . . 171.4(17)
C23B C24B C25B O1 . . 2(3)
C23B C24B C25B K1 . . -30(3)
C29 O2 C26 C27 . . -17(2)
O2 C26 C27 C28 . . -5(4)
C29 C26 C27 C28 . . -19(3)
O2 C26 C27 C29 . . 14(2)
C26 C27 C28 C29 . . 26(4)
C27 C28 C29 O2 . . -43(4)
C27 C28 C29 C26 . . -14(2)
C26 O2 C29 C28 . . 41(4)
C26 O2 C29 C27 . . 11.6(16)
C26 C27 C29 C28 . . -157(4)
C28 C27 C29 O2 . . 144(4)
C26 C27 C29 O2 . . -13(2)
C28 C27 C29 C26 . . 157(4)

_cod_database_fobs_code 2021145
